data_4331048
loop_
_publ_author_name
'Nathan D. Schley'
'St\'ephanie Halbert'
'Christophe Raynaud'
'Odile Eisenstein'
'Robert H. Crabtree'

_publ_contact_author_address
;    Department of Chemistry
     Yale University
     225 Prospect St
     PO Box 208107
     New Haven, CT 06520-8107
     USA
;
_publ_contact_author_email robert.crabtree@yale.edu
_publ_contact_author_fax '+203 432 6144'
_publ_contact_author_name 'Dr. Robert H Crabtree'
_publ_contact_author_phone '+203 432 3925'
_publ_section_title
;
 Symmetrical Hydrogen Bonds in Iridium(III) Alkoxides with Relevance to
 Outer Sphere Hydrogen Transfer
;
_journal_name_full 'Inorganic Chemistry'
_journal_page_first 12313
_journal_page_last 12323
_journal_paper_doi 10.1021/ic301601c
_journal_volume 51
_journal_year 2012
_chemical_formula_moiety 'C21 H37 Ir P F6 N O4'
_chemical_formula_sum 'C21 H37 F6 Ir N O4 P'
_chemical_formula_weight 704.71
_space_group_IT_number 14
_symmetry_cell_setting monoclinic
_symmetry_Int_Tables_number 14
_symmetry_space_group_name_Hall '-P 2ybc'
_symmetry_space_group_name_H-M 'P 1 21/c 1'
_atom_sites_solution_hydrogens geom
_atom_sites_solution_primary direct
_atom_sites_solution_secondary difmap
_cell_angle_alpha 90.0000
_cell_angle_beta 99.222(3)
_cell_angle_gamma 90.0000
_cell_formula_units_Z 4
_cell_length_a 12.6701(12)
_cell_length_b 12.9965(12)
_cell_length_c 16.9027(16)
_cell_measurement_reflns_used 26981
_cell_measurement_temperature 223
_cell_measurement_theta_max 28.71
_cell_measurement_theta_min 3.13
_cell_volume 2747.3(4)
_computing_cell_refinement PROCESS-AUTO
_computing_data_collection PROCESS-AUTO
_computing_data_reduction CrystalClear
_computing_molecular_graphics 'CrystalStructure 4.0'
_computing_publication_material 'CrystalStructure 4.0 (Rigaku, 2010)'
_computing_structure_refinement 'SHELXL97 (Sheldrick, 1997)'
_computing_structure_solution 'SIR92 (Altomare, et al., 1994)'
_diffrn_ambient_temperature 223
_diffrn_detector_area_resol_mean 6.849
_diffrn_measured_fraction_theta_full 0.994
_diffrn_measured_fraction_theta_max 0.994
_diffrn_measurement_device_type SCX-MINI
_diffrn_measurement_method \w
_diffrn_radiation_type 'Mo K\a'
_diffrn_radiation_wavelength 0.71075
_diffrn_reflns_av_R_equivalents 0.0499
_diffrn_reflns_limit_h_max 17
_diffrn_reflns_limit_h_min -17
_diffrn_reflns_limit_k_max 17
_diffrn_reflns_limit_k_min -17
_diffrn_reflns_limit_l_max 22
_diffrn_reflns_limit_l_min -22
_diffrn_reflns_number 31061
_diffrn_reflns_theta_full 28.70
_diffrn_reflns_theta_max 28.70
_diffrn_standards_number 0
_exptl_absorpt_coefficient_mu 4.998
_exptl_absorpt_correction_T_max 0.273
_exptl_absorpt_correction_T_min 0.225
_exptl_absorpt_correction_type multi-scan
_exptl_absorpt_process_details 'Jacobson, R. (1998) Private communication'
_exptl_crystal_colour Colorless
_exptl_crystal_density_diffrn 1.704
_exptl_crystal_description Prism
_exptl_crystal_F_000 1392.00
_exptl_crystal_size_max 0.26
_exptl_crystal_size_mid 0.26
_exptl_crystal_size_min 0.26
_refine_diff_density_max 1.080
_refine_diff_density_min -0.920
_refine_ls_extinction_method none
_refine_ls_goodness_of_fit_ref 1.088
_refine_ls_hydrogen_treatment constr
_refine_ls_number_parameters 320
_refine_ls_number_reflns 7060
_refine_ls_number_restraints 0
_refine_ls_R_factor_gt 0.0449
_refine_ls_shift/su_max 0.001
_refine_ls_structure_factor_coef Fsqd
_refine_ls_weighting_details 'w = 1/[\s^2^(Fo^2^)+(0.0370P)^2^+5.6098P] where P=(Fo^2^+2Fc^2^)/3'
_refine_ls_weighting_scheme calc
_refine_ls_wR_factor_ref 0.0940
_reflns_number_gt 5636
_reflns_number_total 7355
_reflns_threshold_expression F^2^>2.0\s(F^2^)
_cod_data_source_file ic301601c_si_002_3.cif
_cod_data_source_block '[1MeOH]PF6'
_cod_original_formula_sum 'C21 H37 Ir P F6 N O4'
_cod_database_code 4331048

loop_
_symmetry_equiv_pos_site_id
_symmetry_equiv_pos_as_xyz
1 +X,+Y,+Z
2 -X,1/2+Y,1/2-Z
3 -X,-Y,-Z
4 +X,1/2-Y,1/2+Z

loop_
_atom_site_label
_atom_site_type_symbol
_atom_site_fract_x
_atom_site_fract_y
_atom_site_fract_z
_atom_site_U_iso_or_equiv
_atom_site_adp_type
_atom_site_occupancy
_atom_site_symmetry_multiplicity
_atom_site_calc_flag
_atom_site_refinement_flags
Ir(1) Ir 0.237620(15) 0.301537(15) 0.028119(12) 0.03200(7) Uani 1.00 4 d .
P(1) P -0.17593(15) 0.24000(14) 0.21587(12) 0.0561(4) Uani 1.00 4 d .
F(1) F -0.0759(6) 0.3004(6) 0.2559(4) 0.174(4) Uani 1.00 4 d .
F(2) F -0.1233(9) 0.1384(7) 0.2381(7) 0.240(6) Uani 1.00 4 d .
F(3) F -0.2042(8) 0.2399(8) 0.3007(5) 0.201(4) Uani 1.00 4 d .
F(4) F -0.2739(5) 0.1774(6) 0.1801(6) 0.184(4) Uani 1.00 4 d .
F(5) F -0.1358(10) 0.2315(10) 0.1387(5) 0.267(7) Uani 1.00 4 d .
F(6) F -0.2284(12) 0.3358(7) 0.1983(8) 0.333(10) Uani 1.00 4 d .
O(1) O 0.3166(3) 0.2092(3) -0.0415(3) 0.0441(9) Uani 1.00 4 d .
O(2) O 0.3747(3) 0.2645(4) 0.1196(3) 0.0563(11) Uani 1.00 4 d .
O(3) O 0.3665(5) 0.1347(4) 0.2335(3) 0.0759(15) Uani 1.00 4 d .
O(4) O 0.4572(5) 0.2098(4) 0.3755(4) 0.0851(18) Uani 1.00 4 d .
N(1) N 0.1842(4) 0.1535(4) 0.0536(3) 0.0406(11) Uani 1.00 4 d .
C(1) C 0.1268(5) 0.1327(5) 0.1126(4) 0.0530(16) Uani 1.00 4 d .
C(2) C 0.0946(6) 0.0345(6) 0.1266(5) 0.0668(20) Uani 1.00 4 d .
C(3) C 0.1204(7) -0.0432(6) 0.0800(5) 0.078(2) Uani 1.00 4 d .
C(4) C 0.1781(6) -0.0231(5) 0.0190(5) 0.069(2) Uani 1.00 4 d .
C(5) C 0.2107(5) 0.0773(4) 0.0067(4) 0.0432(14) Uani 1.00 4 d .
C(6) C 0.2720(5) 0.1094(5) -0.0592(4) 0.0497(15) Uani 1.00 4 d .
C(7) C 0.3644(6) 0.0363(6) -0.0641(6) 0.092(3) Uani 1.00 4 d .
C(8) C 0.1946(6) 0.1125(6) -0.1377(4) 0.073(2) Uani 1.00 4 d .
C(9) C 0.2353(5) 0.4592(4) 0.0701(4) 0.0435(13) Uani 1.00 4 d .
C(10) C 0.1343(4) 0.4120(4) 0.0736(3) 0.0410(12) Uani 1.00 4 d .
C(11) C 0.0890(4) 0.3800(4) -0.0070(3) 0.0371(12) Uani 1.00 4 d .
C(12) C 0.1632(4) 0.4088(4) -0.0596(3) 0.0363(11) Uani 1.00 4 d .
C(13) C 0.2543(4) 0.4572(4) -0.0117(4) 0.0410(13) Uani 1.00 4 d .
C(14) C 0.3097(6) 0.5029(5) 0.1402(4) 0.0676(20) Uani 1.00 4 d .
C(15) C 0.0805(6) 0.4072(6) 0.1461(4) 0.0626(18) Uani 1.00 4 d .
C(16) C -0.0178(5) 0.3296(5) -0.0304(4) 0.0509(16) Uani 1.00 4 d .
C(17) C 0.1489(5) 0.3956(5) -0.1484(4) 0.0553(16) Uani 1.00 4 d .
C(18) C 0.3464(5) 0.5067(5) -0.0436(4) 0.0597(18) Uani 1.00 4 d .
C(19) C 0.4826(5) 0.2679(7) 0.1049(5) 0.079(2) Uani 1.00 4 d .
C(20) C 0.3961(8) 0.0322(7) 0.2235(5) 0.098(3) Uani 1.00 4 d .
C(21) C 0.5528(8) 0.2634(8) 0.3826(8) 0.118(4) Uani 1.00 4 d .
H(1) H 0.1086 0.1868 0.1447 0.064 Uiso 1.00 4 calc R
H(2) H 0.0550 0.0214 0.1680 0.080 Uiso 1.00 4 calc R
H(3) H 0.0990 -0.1108 0.0892 0.094 Uiso 1.00 4 calc R
H(4) H 0.1953 -0.0767 -0.0140 0.083 Uiso 1.00 4 calc R
H(7A) H 0.4125 0.0361 -0.0134 0.111 Uiso 1.00 4 calc R
H(7B) H 0.4027 0.0587 -0.1063 0.111 Uiso 1.00 4 calc R
H(7C) H 0.3369 -0.0326 -0.0759 0.111 Uiso 1.00 4 calc R
H(8A) H 0.1355 0.1580 -0.1322 0.087 Uiso 1.00 4 calc R
H(8B) H 0.1676 0.0438 -0.1510 0.087 Uiso 1.00 4 calc R
H(8C) H 0.2313 0.1378 -0.1799 0.087 Uiso 1.00 4 calc R
H(14A) H 0.3125 0.4571 0.1858 0.081 Uiso 1.00 4 calc R
H(14B) H 0.2839 0.5699 0.1538 0.081 Uiso 1.00 4 calc R
H(14C) H 0.3807 0.5099 0.1263 0.081 Uiso 1.00 4 calc R
H(15A) H 0.0602 0.4760 0.1599 0.075 Uiso 1.00 4 calc R
H(15B) H 0.1294 0.3781 0.1905 0.075 Uiso 1.00 4 calc R
H(15C) H 0.0172 0.3644 0.1348 0.075 Uiso 1.00 4 calc R
H(16A) H -0.0208 0.2966 -0.0821 0.061 Uiso 1.00 4 calc R
H(16B) H -0.0737 0.3812 -0.0335 0.061 Uiso 1.00 4 calc R
H(16C) H -0.0282 0.2784 0.0095 0.061 Uiso 1.00 4 calc R
H(17A) H 0.1378 0.4623 -0.1741 0.066 Uiso 1.00 4 calc R
H(17B) H 0.0872 0.3522 -0.1657 0.066 Uiso 1.00 4 calc R
H(17C) H 0.2122 0.3637 -0.1630 0.066 Uiso 1.00 4 calc R
H(18A) H 0.3212 0.5670 -0.0747 0.072 Uiso 1.00 4 calc R
H(18B) H 0.3766 0.4581 -0.0774 0.072 Uiso 1.00 4 calc R
H(18C) H 0.4008 0.5268 0.0008 0.072 Uiso 1.00 4 calc R
H(19A) H 0.4924 0.3279 0.0728 0.095 Uiso 1.00 4 calc R
H(19B) H 0.4979 0.2062 0.0765 0.095 Uiso 1.00 4 calc R
H(19C) H 0.5308 0.2717 0.1556 0.095 Uiso 1.00 4 calc R
H(20A) H 0.4680 0.0209 0.2518 0.117 Uiso 1.00 4 calc R
H(20B) H 0.3939 0.0180 0.1669 0.117 Uiso 1.00 4 calc R
H(20C) H 0.3468 -0.0132 0.2449 0.117 Uiso 1.00 4 calc R
H(21A) H 0.5383 0.3367 0.3795 0.141 Uiso 1.00 4 calc R
H(21B) H 0.5909 0.2435 0.3396 0.141 Uiso 1.00 4 calc R
H(21C) H 0.5962 0.2475 0.4338 0.141 Uiso 1.00 4 calc R
H(2A) H 0.3696 0.2215 0.1551 0.068 Uiso 1.00 4 calc R
H(3A) H 0.3979 0.1566 0.2771 0.091 Uiso 1.00 4 calc R
H(4A) H 0.4126 0.2445 0.3949 0.102 Uiso 1.00 4 calc R

loop_
_atom_site_aniso_label
_atom_site_aniso_U_11
_atom_site_aniso_U_22
_atom_site_aniso_U_33
_atom_site_aniso_U_12
_atom_site_aniso_U_13
_atom_site_aniso_U_23
Ir(1) 0.03014(11) 0.03046(11) 0.03519(11) 0.00043(9) 0.00462(7) 0.00151(9)
P(1) 0.0549(10) 0.0490(10) 0.0656(12) -0.0010(8) 0.0132(9) -0.0009(8)
F(1) 0.158(7) 0.246(9) 0.124(5) -0.135(6) 0.042(5) -0.050(5)
F(2) 0.235(10) 0.147(8) 0.305(13) 0.099(7) -0.054(9) -0.045(8)
F(3) 0.241(10) 0.243(9) 0.147(7) -0.125(8) 0.117(7) -0.052(7)
F(4) 0.082(4) 0.201(8) 0.253(10) -0.043(5) -0.017(5) -0.099(7)
F(5) 0.351(15) 0.365(15) 0.123(7) -0.217(12) 0.150(8) -0.103(8)
F(6) 0.49(2) 0.113(6) 0.303(14) 0.159(10) -0.213(15) -0.047(8)
O(1) 0.043(2) 0.035(2) 0.056(2) 0.0046(17) 0.0146(18) -0.0052(17)
O(2) 0.039(2) 0.066(3) 0.059(3) 0.001(2) -0.0046(20) 0.017(2)
O(3) 0.082(4) 0.084(4) 0.062(3) 0.009(3) 0.014(3) 0.021(3)
O(4) 0.093(4) 0.082(4) 0.092(4) -0.014(3) 0.050(4) -0.019(3)
N(1) 0.037(2) 0.037(3) 0.046(3) -0.007(2) -0.001(2) 0.008(2)
C(1) 0.057(4) 0.049(4) 0.052(4) -0.012(3) 0.006(3) 0.006(3)
C(2) 0.075(5) 0.057(5) 0.066(5) -0.024(4) 0.003(4) 0.015(4)
C(3) 0.105(6) 0.042(4) 0.081(6) -0.028(4) -0.004(5) 0.017(4)
C(4) 0.086(5) 0.043(4) 0.071(5) -0.006(4) -0.007(4) -0.005(3)
C(5) 0.042(3) 0.029(3) 0.054(4) -0.003(2) -0.007(3) -0.004(2)
C(6) 0.046(3) 0.041(3) 0.061(4) 0.003(3) 0.005(3) -0.007(3)
C(7) 0.070(5) 0.047(4) 0.165(9) 0.017(4) 0.031(5) -0.025(5)
C(8) 0.081(5) 0.077(5) 0.057(4) -0.014(4) 0.004(4) -0.006(4)
C(9) 0.047(3) 0.033(3) 0.051(4) 0.002(2) 0.008(3) -0.005(2)
C(10) 0.043(3) 0.033(3) 0.049(3) 0.002(2) 0.014(3) -0.001(2)
C(11) 0.033(3) 0.029(3) 0.049(3) 0.007(2) 0.005(2) 0.003(2)
C(12) 0.037(3) 0.033(3) 0.040(3) 0.006(2) 0.007(2) 0.007(2)
C(13) 0.039(3) 0.029(3) 0.057(4) 0.001(2) 0.015(3) 0.004(2)
C(14) 0.073(5) 0.054(4) 0.071(5) -0.008(4) -0.003(4) -0.022(4)
C(15) 0.071(5) 0.064(4) 0.057(4) 0.004(4) 0.025(3) -0.005(3)
C(16) 0.033(3) 0.048(4) 0.070(4) -0.002(2) -0.000(3) 0.001(3)
C(17) 0.060(4) 0.059(4) 0.046(4) 0.016(3) 0.005(3) 0.011(3)
C(18) 0.050(4) 0.048(4) 0.085(5) -0.005(3) 0.023(3) 0.010(3)
C(19) 0.038(4) 0.112(7) 0.082(6) -0.005(4) -0.006(4) 0.025(5)
C(20) 0.127(8) 0.088(7) 0.074(6) 0.024(6) -0.001(5) 0.011(5)
C(21) 0.111(8) 0.079(7) 0.184(12) -0.012(6) 0.087(8) -0.003(7)

loop_
_atom_type_symbol
_atom_type_description
_atom_type_scat_dispersion_real
_atom_type_scat_dispersion_imag
_atom_type_scat_source
C C 0.003 0.002
;
International Tables for Crystallography
(1992, Vol. C, Tables 4.2.6.8 and 6.1.1.4)
;
H H 0.000 0.000
;
International Tables for Crystallography
(1992, Vol. C, Table 6.1.1.4)
;
Ir Ir -1.444 7.990
;
International Tables for Crystallography
(1992, Vol. C, Tables 4.2.6.8 and 6.1.1.4)
;
P P 0.102 0.094
;
International Tables for Crystallography
(1992, Vol. C, Tables 4.2.6.8 and 6.1.1.4)
;
F F 0.017 0.010
;
International Tables for Crystallography
(1992, Vol. C, Tables 4.2.6.8 and 6.1.1.4)
;
N N 0.006 0.003
;
International Tables for Crystallography
(1992, Vol. C, Tables 4.2.6.8 and 6.1.1.4)
;
O O 0.011 0.006
;
International Tables for Crystallography
(1992, Vol. C, Tables 4.2.6.8 and 6.1.1.4)
;

loop_
_geom_angle_atom_site_label_1
_geom_angle_atom_site_label_2
_geom_angle_atom_site_label_3
_geom_angle
_geom_angle_publ_flag
O(1) Ir(1) O(2) 82.62(16) yes
O(1) Ir(1) N(1) 77.59(17) yes
O(1) Ir(1) C(9) 140.67(20) yes
O(1) Ir(1) C(10) 166.00(18) yes
O(1) Ir(1) C(11) 127.48(18) yes
O(1) Ir(1) C(12) 100.67(18) yes
O(1) Ir(1) C(13) 106.82(20) yes
O(2) Ir(1) N(1) 84.21(17) yes
O(2) Ir(1) C(9) 91.56(19) yes
O(2) Ir(1) C(10) 110.61(19) yes
O(2) Ir(1) C(11) 149.90(19) yes
O(2) Ir(1) C(12) 147.69(18) yes
O(2) Ir(1) C(13) 108.73(19) yes
N(1) Ir(1) C(9) 140.7(2) yes
N(1) Ir(1) C(10) 107.5(2) yes
N(1) Ir(1) C(11) 101.23(18) yes
N(1) Ir(1) C(12) 128.02(18) yes
N(1) Ir(1) C(13) 166.61(18) yes
C(9) Ir(1) C(10) 38.5(2) yes
C(9) Ir(1) C(11) 65.39(20) yes
C(9) Ir(1) C(12) 65.4(2) yes
C(9) Ir(1) C(13) 38.9(2) yes
C(10) Ir(1) C(11) 39.4(2) yes
C(10) Ir(1) C(12) 65.8(2) yes
C(10) Ir(1) C(13) 65.3(2) yes
C(11) Ir(1) C(12) 39.4(2) yes
C(11) Ir(1) C(13) 65.89(20) yes
C(12) Ir(1) C(13) 39.31(19) yes
F(1) P(1) F(2) 92.1(5) yes
F(1) P(1) F(3) 83.6(5) yes
F(1) P(1) F(4) 177.2(5) yes
F(1) P(1) F(5) 92.9(6) yes
F(1) P(1) F(6) 88.3(6) yes
F(2) P(1) F(3) 85.8(6) yes
F(2) P(1) F(4) 86.0(5) yes
F(2) P(1) F(5) 87.3(7) yes
F(2) P(1) F(6) 177.1(8) yes
F(3) P(1) F(4) 94.2(5) yes
F(3) P(1) F(5) 172.1(6) yes
F(3) P(1) F(6) 91.4(7) yes
F(4) P(1) F(5) 89.1(6) yes
F(4) P(1) F(6) 93.5(6) yes
F(5) P(1) F(6) 95.5(8) yes
Ir(1) O(1) C(6) 116.0(4) yes
Ir(1) O(2) C(19) 123.0(4) yes
Ir(1) N(1) C(1) 124.2(4) yes
Ir(1) N(1) C(5) 115.7(4) yes
C(1) N(1) C(5) 120.2(5) yes
N(1) C(1) C(2) 121.6(6) yes
C(1) C(2) C(3) 119.2(8) yes
C(2) C(3) C(4) 120.0(7) yes
C(3) C(4) C(5) 119.5(7) yes
N(1) C(5) C(4) 119.6(6) yes
N(1) C(5) C(6) 115.9(5) yes
C(4) C(5) C(6) 124.5(6) yes
O(1) C(6) C(5) 109.3(5) yes
O(1) C(6) C(7) 107.2(5) yes
O(1) C(6) C(8) 109.7(5) yes
C(5) C(6) C(7) 111.0(6) yes
C(5) C(6) C(8) 108.3(5) yes
C(7) C(6) C(8) 111.3(6) yes
Ir(1) C(9) C(10) 70.6(3) yes
Ir(1) C(9) C(13) 69.9(3) yes
Ir(1) C(9) C(14) 125.1(4) yes
C(10) C(9) C(13) 108.7(5) yes
C(10) C(9) C(14) 125.6(6) yes
C(13) C(9) C(14) 125.7(6) yes
Ir(1) C(10) C(9) 70.9(3) yes
Ir(1) C(10) C(11) 69.3(3) yes
Ir(1) C(10) C(15) 130.1(4) yes
C(9) C(10) C(11) 107.8(5) yes
C(9) C(10) C(15) 125.5(5) yes
C(11) C(10) C(15) 126.4(5) yes
Ir(1) C(11) C(10) 71.3(3) yes
Ir(1) C(11) C(12) 70.3(3) yes
Ir(1) C(11) C(16) 125.6(4) yes
C(10) C(11) C(12) 107.8(4) yes
C(10) C(11) C(16) 125.2(5) yes
C(12) C(11) C(16) 126.9(5) yes
Ir(1) C(12) C(11) 70.3(3) yes
Ir(1) C(12) C(13) 70.8(3) yes
Ir(1) C(12) C(17) 126.2(4) yes
C(11) C(12) C(13) 107.9(5) yes
C(11) C(12) C(17) 127.2(5) yes
C(13) C(12) C(17) 124.9(5) yes
Ir(1) C(13) C(9) 71.2(3) yes
Ir(1) C(13) C(12) 69.9(3) yes
Ir(1) C(13) C(18) 129.3(4) yes
C(9) C(13) C(12) 107.8(5) yes
C(9) C(13) C(18) 126.4(5) yes
C(12) C(13) C(18) 125.5(5) yes
Ir(1) O(2) H(2A) 120.935 yes
C(19) O(2) H(2A) 109.474 yes
C(20) O(3) H(3A) 109.472 yes
C(21) O(4) H(4A) 109.470 yes
N(1) C(1) H(1) 119.221 yes
C(2) C(1) H(1) 119.220 yes
C(1) C(2) H(2) 120.401 yes
C(3) C(2) H(2) 120.397 yes
C(2) C(3) H(3) 120.015 yes
C(4) C(3) H(3) 120.015 yes
C(3) C(4) H(4) 120.235 yes
C(5) C(4) H(4) 120.238 yes
C(6) C(7) H(7A) 109.474 yes
C(6) C(7) H(7B) 109.477 yes
C(6) C(7) H(7C) 109.471 yes
H(7A) C(7) H(7B) 109.478 yes
H(7A) C(7) H(7C) 109.466 yes
H(7B) C(7) H(7C) 109.462 yes
C(6) C(8) H(8A) 109.470 yes
C(6) C(8) H(8B) 109.468 yes
C(6) C(8) H(8C) 109.469 yes
H(8A) C(8) H(8B) 109.476 yes
H(8A) C(8) H(8C) 109.476 yes
H(8B) C(8) H(8C) 109.468 yes
C(9) C(14) H(14A) 109.472 yes
C(9) C(14) H(14B) 109.470 yes
C(9) C(14) H(14C) 109.478 yes
H(14A) C(14) H(14B) 109.464 yes
H(14A) C(14) H(14C) 109.476 yes
H(14B) C(14) H(14C) 109.469 yes
C(10) C(15) H(15A) 109.478 yes
C(10) C(15) H(15B) 109.467 yes
C(10) C(15) H(15C) 109.469 yes
H(15A) C(15) H(15B) 109.478 yes
H(15A) C(15) H(15C) 109.467 yes
H(15B) C(15) H(15C) 109.468 yes
C(11) C(16) H(16A) 109.475 yes
C(11) C(16) H(16B) 109.474 yes
C(11) C(16) H(16C) 109.465 yes
H(16A) C(16) H(16B) 109.479 yes
H(16A) C(16) H(16C) 109.464 yes
H(16B) C(16) H(16C) 109.471 yes
C(12) C(17) H(17A) 109.466 yes
C(12) C(17) H(17B) 109.470 yes
C(12) C(17) H(17C) 109.480 yes
H(17A) C(17) H(17B) 109.470 yes
H(17A) C(17) H(17C) 109.474 yes
H(17B) C(17) H(17C) 109.468 yes
C(13) C(18) H(18A) 109.473 yes
C(13) C(18) H(18B) 109.474 yes
C(13) C(18) H(18C) 109.477 yes
H(18A) C(18) H(18B) 109.471 yes
H(18A) C(18) H(18C) 109.468 yes
H(18B) C(18) H(18C) 109.465 yes
O(2) C(19) H(19A) 109.475 yes
O(2) C(19) H(19B) 109.474 yes
O(2) C(19) H(19C) 109.473 yes
H(19A) C(19) H(19B) 109.467 yes
H(19A) C(19) H(19C) 109.464 yes
H(19B) C(19) H(19C) 109.474 yes
O(3) C(20) H(20A) 109.465 yes
O(3) C(20) H(20B) 109.472 yes
O(3) C(20) H(20C) 109.462 yes
H(20A) C(20) H(20B) 109.478 yes
H(20A) C(20) H(20C) 109.473 yes
H(20B) C(20) H(20C) 109.476 yes
O(4) C(21) H(21A) 109.475 yes
O(4) C(21) H(21B) 109.462 yes
O(4) C(21) H(21C) 109.471 yes
H(21A) C(21) H(21B) 109.475 yes
H(21A) C(21) H(21C) 109.475 yes
H(21B) C(21) H(21C) 109.470 yes

loop_
_geom_bond_atom_site_label_1
_geom_bond_atom_site_label_2
_geom_bond_distance
_geom_bond_publ_flag
Ir(1) O(1) 2.051(4) yes
Ir(1) O(2) 2.186(4) yes
Ir(1) N(1) 2.107(5) yes
Ir(1) C(9) 2.170(6) yes
Ir(1) C(10) 2.166(6) yes
Ir(1) C(11) 2.140(5) yes
Ir(1) C(12) 2.141(5) yes
Ir(1) C(13) 2.152(6) yes
P(1) F(1) 1.551(8) yes
P(1) F(2) 1.499(10) yes
P(1) F(3) 1.532(9) yes
P(1) F(4) 1.526(7) yes
P(1) F(5) 1.478(10) yes
P(1) F(6) 1.420(10) yes
O(1) C(6) 1.427(7) yes
O(2) C(19) 1.429(8) yes
O(3) C(20) 1.401(11) yes
O(4) C(21) 1.385(12) yes
N(1) C(1) 1.351(8) yes
N(1) C(5) 1.344(8) yes
C(1) C(2) 1.372(10) yes
C(2) C(3) 1.351(11) yes
C(3) C(4) 1.383(12) yes
C(4) C(5) 1.394(9) yes
C(5) C(6) 1.514(9) yes
C(6) C(7) 1.520(10) yes
C(6) C(8) 1.519(9) yes
C(9) C(10) 1.430(8) yes
C(9) C(13) 1.440(9) yes
C(9) C(14) 1.502(9) yes
C(10) C(11) 1.452(8) yes
C(10) C(15) 1.495(9) yes
C(11) C(12) 1.443(8) yes
C(11) C(16) 1.499(8) yes
C(12) C(13) 1.444(7) yes
C(12) C(17) 1.492(8) yes
C(13) C(18) 1.507(9) yes
O(2) H(2A) 0.830 yes
O(3) H(3A) 0.830 yes
O(4) H(4A) 0.830 yes
C(1) H(1) 0.940 yes
C(2) H(2) 0.940 yes
C(3) H(3) 0.940 yes
C(4) H(4) 0.940 yes
C(7) H(7A) 0.970 yes
C(7) H(7B) 0.970 yes
C(7) H(7C) 0.970 yes
C(8) H(8A) 0.970 yes
C(8) H(8B) 0.970 yes
C(8) H(8C) 0.970 yes
C(14) H(14A) 0.970 yes
C(14) H(14B) 0.970 yes
C(14) H(14C) 0.970 yes
C(15) H(15A) 0.970 yes
C(15) H(15B) 0.970 yes
C(15) H(15C) 0.970 yes
C(16) H(16A) 0.970 yes
C(16) H(16B) 0.970 yes
C(16) H(16C) 0.970 yes
C(17) H(17A) 0.970 yes
C(17) H(17B) 0.970 yes
C(17) H(17C) 0.970 yes
C(18) H(18A) 0.970 yes
C(18) H(18B) 0.970 yes
C(18) H(18C) 0.970 yes
C(19) H(19A) 0.970 yes
C(19) H(19B) 0.970 yes
C(19) H(19C) 0.970 yes
C(20) H(20A) 0.970 yes
C(20) H(20B) 0.970 yes
C(20) H(20C) 0.970 yes
C(21) H(21A) 0.970 yes
C(21) H(21B) 0.970 yes
C(21) H(21C) 0.970 yes

loop_
_geom_contact_atom_site_label_1
_geom_contact_atom_site_label_2
_geom_contact_distance
_geom_contact_publ_flag
_geom_contact_site_symmetry_2
O(1) C(17) 3.524(7) yes .
O(1) C(19) 3.076(8) yes .
O(2) C(1) 3.562(8) yes .
O(2) C(5) 3.551(7) yes .
O(2) C(14) 3.238(9) yes .
N(1) C(3) 2.739(9) yes .
N(1) C(7) 3.598(11) yes .
N(1) C(8) 3.300(9) yes .
N(1) C(16) 3.556(7) yes .
C(1) C(4) 2.712(10) yes .
C(2) C(5) 2.745(10) yes .
C(4) C(7) 3.033(13) yes .
C(4) C(8) 3.215(11) yes .
C(14) C(15) 3.175(10) yes .
C(14) C(18) 3.214(11) yes .
C(15) C(16) 3.205(9) yes .
C(16) C(17) 3.244(10) yes .
C(17) C(18) 3.173(9) yes .
F(1) C(3) 3.555(12) yes 2_555
F(1) C(15) 3.238(11) yes .
F(2) C(15) 3.581(12) yes 2_545
F(3) C(3) 3.529(12) yes 2_555
F(3) C(14) 3.564(13) yes 2_545
F(3) C(16) 3.519(11) yes 4_555
F(3) C(21) 3.586(16) yes 1_455
F(4) C(7) 3.486(12) yes 3_555
F(4) C(19) 3.355(10) yes 1_455
F(5) C(15) 3.554(15) yes .
F(6) C(18) 3.466(13) yes 3_565
O(1) O(4) 2.655(8) yes 4_554
O(1) C(21) 3.457(13) yes 4_554
O(2) O(3) 2.575(7) yes .
O(2) C(20) 3.482(10) yes .
O(3) O(2) 2.575(7) yes .
O(3) O(4) 2.675(8) yes .
O(3) N(1) 3.519(6) yes .
O(3) C(1) 3.377(8) yes .
O(3) C(19) 3.302(10) yes .
O(3) C(21) 3.580(12) yes .
O(4) O(1) 2.655(8) yes 4_555
O(4) O(3) 2.675(8) yes .
O(4) C(18) 3.517(9) yes 4_555
O(4) C(20) 3.448(11) yes .
N(1) O(3) 3.519(6) yes .
C(1) O(3) 3.377(8) yes .
C(3) F(1) 3.555(12) yes 2_545
C(3) F(3) 3.529(12) yes 2_545
C(7) F(4) 3.486(12) yes 3_555
C(14) F(3) 3.564(13) yes 2_555
C(15) F(1) 3.238(11) yes .
C(15) F(2) 3.581(12) yes 2_555
C(15) F(5) 3.554(15) yes .
C(16) F(3) 3.519(11) yes 4_554
C(18) F(6) 3.466(13) yes 3_565
C(18) O(4) 3.517(9) yes 4_554
C(19) F(4) 3.355(10) yes 1_655
C(19) O(3) 3.302(10) yes .
C(20) O(2) 3.482(10) yes .
C(20) O(4) 3.448(11) yes .
C(21) F(3) 3.586(16) yes 1_655
C(21) O(1) 3.457(13) yes 4_555
C(21) O(3) 3.580(12) yes .
Ir(1) H(1) 3.1328 yes .
Ir(1) H(8A) 3.3729 yes .
Ir(1) H(14A) 3.3585 yes .
Ir(1) H(14C) 3.5227 yes .
Ir(1) H(15B) 3.4076 yes .
Ir(1) H(16A) 3.4983 yes .
Ir(1) H(16C) 3.3450 yes .
Ir(1) H(17B) 3.5776 yes .
Ir(1) H(17C) 3.2955 yes .
Ir(1) H(18B) 3.3796 yes .
Ir(1) H(19A) 3.2140 yes .
Ir(1) H(19B) 3.4944 yes .
O(1) H(7A) 2.5642 yes .
O(1) H(7B) 2.5678 yes .
O(1) H(7C) 3.2129 yes .
O(1) H(8A) 2.6334 yes .
O(1) H(8B) 3.2391 yes .
O(1) H(8C) 2.5869 yes .
O(1) H(17C) 3.0220 yes .
O(1) H(18B) 3.3991 yes .
O(1) H(19A) 3.1143 yes .
O(1) H(19B) 2.7895 yes .
O(1) H(2A) 3.2868 yes .
O(2) H(14A) 2.9017 yes .
O(2) H(14C) 3.1913 yes .
N(1) H(2) 3.2219 yes .
N(1) H(4) 3.2139 yes .
N(1) H(8A) 3.1029 yes .
N(1) H(16C) 3.1291 yes .
N(1) H(2A) 2.8190 yes .
C(1) H(3) 3.2020 yes .
C(1) H(15B) 3.4493 yes .
C(1) H(15C) 3.3616 yes .
C(1) H(16C) 3.0635 yes .
C(1) H(2A) 3.2555 yes .
C(2) H(4) 3.2151 yes .
C(3) H(1) 3.1941 yes .
C(4) H(2) 3.2208 yes .
C(4) H(7A) 3.1988 yes .
C(4) H(7C) 2.7681 yes .
C(4) H(8A) 3.4514 yes .
C(4) H(8B) 2.9841 yes .
C(5) H(1) 3.1797 yes .
C(5) H(3) 3.2495 yes .
C(5) H(7A) 2.6872 yes .
C(5) H(7B) 3.3343 yes .
C(5) H(7C) 2.6941 yes .
C(5) H(8A) 2.6075 yes .
C(5) H(8B) 2.6694 yes .
C(5) H(8C) 3.3010 yes .
C(5) H(2A) 3.4985 yes .
C(6) H(4) 2.7594 yes .
C(6) H(19B) 3.5948 yes .
C(7) H(4) 2.8364 yes .
C(7) H(8A) 3.3418 yes .
C(7) H(8B) 2.6857 yes .
C(7) H(8C) 2.7119 yes .
C(7) H(19B) 3.4775 yes .
C(8) H(4) 3.2261 yes .
C(8) H(7A) 3.3418 yes .
C(8) H(7B) 2.6973 yes .
C(8) H(7C) 2.7007 yes .
C(8) H(17B) 3.4013 yes .
C(8) H(17C) 3.3052 yes .
C(9) H(15A) 2.8918 yes .
C(9) H(15B) 2.8166 yes .
C(9) H(15C) 3.3646 yes .
C(9) H(18A) 3.1610 yes .
C(9) H(18B) 3.2927 yes .
C(9) H(18C) 2.7063 yes .
C(10) H(1) 3.2012 yes .
C(10) H(14A) 2.7686 yes .
C(10) H(14B) 2.9693 yes .
C(10) H(14C) 3.3573 yes .
C(10) H(16A) 3.3733 yes .
C(10) H(16B) 2.9754 yes .
C(10) H(16C) 2.7764 yes .
C(11) H(1) 3.5693 yes .
C(11) H(15A) 3.1597 yes .
C(11) H(15B) 3.2951 yes .
C(11) H(15C) 2.7032 yes .
C(11) H(17A) 3.1721 yes .
C(11) H(17B) 2.7041 yes .
C(11) H(17C) 3.2795 yes .
C(12) H(8A) 3.4810 yes .
C(12) H(16A) 2.7231 yes .
C(12) H(16B) 3.1229 yes .
C(12) H(16C) 3.3189 yes .
C(12) H(18A) 2.9106 yes .
C(12) H(18B) 2.8410 yes .
C(12) H(18C) 3.3878 yes .
C(13) H(14A) 3.3005 yes .
C(13) H(14B) 3.1253 yes .
C(13) H(14C) 2.6975 yes .
C(13) H(17A) 2.9016 yes .
C(13) H(17B) 3.3700 yes .
C(13) H(17C) 2.8046 yes .
C(13) H(19A) 3.5475 yes .
C(14) H(15A) 3.2510 yes .
C(14) H(15B) 3.0324 yes .
C(14) H(18C) 2.8018 yes .
C(14) H(19A) 3.5598 yes .
C(15) H(1) 2.8874 yes .
C(15) H(14A) 2.9787 yes .
C(15) H(14B) 3.3196 yes .
C(15) H(16B) 3.3538 yes .
C(15) H(16C) 3.0013 yes .
C(16) H(8A) 3.5754 yes .
C(16) H(15C) 2.7917 yes .
C(16) H(17B) 2.8408 yes .
C(17) H(8A) 3.1076 yes .
C(17) H(8C) 3.5755 yes .
C(17) H(16A) 2.8806 yes .
C(17) H(18A) 3.2267 yes .
C(17) H(18B) 3.0516 yes .
C(18) H(14C) 2.8346 yes .
C(18) H(17A) 3.2117 yes .
C(18) H(17C) 3.0524 yes .
C(18) H(19A) 3.3946 yes .
C(19) H(14C) 3.4411 yes .
H(1) H(2) 2.3070 yes .
H(1) H(15B) 2.6051 yes .
H(1) H(15C) 2.5752 yes .
H(1) H(16C) 2.8949 yes .
H(1) H(2A) 3.3137 yes .
H(2) H(3) 2.2970 yes .
H(3) H(4) 2.3265 yes .
H(4) H(7A) 3.1171 yes .
H(4) H(7C) 2.2887 yes .
H(4) H(8B) 2.7706 yes .
H(7A) H(8B) 3.5700 yes .
H(7A) H(8C) 3.5877 yes .
H(7A) H(19B) 2.7988 yes .
H(7B) H(8A) 3.5841 yes .
H(7B) H(8B) 2.9606 yes .
H(7B) H(8C) 2.5400 yes .
H(7C) H(8A) 3.5739 yes .
H(7C) H(8B) 2.5155 yes .
H(7C) H(8C) 3.0049 yes .
H(8A) H(16A) 2.9013 yes .
H(8A) H(17B) 2.6371 yes .
H(8A) H(17C) 2.9210 yes .
H(8C) H(17B) 3.3609 yes .
H(8C) H(17C) 2.9645 yes .
H(14A) H(15A) 3.1658 yes .
H(14A) H(15B) 2.5494 yes .
H(14A) H(2A) 3.2074 yes .
H(14B) H(15A) 3.1038 yes .
H(14B) H(15B) 3.2894 yes .
H(14B) H(18C) 3.2274 yes .
H(14C) H(18A) 3.4416 yes .
H(14C) H(18B) 3.4998 yes .
H(14C) H(18C) 2.1872 yes .
H(14C) H(19A) 2.9704 yes .
H(15C) H(16B) 2.9012 yes .
H(15C) H(16C) 2.3814 yes .
H(16A) H(17A) 3.4771 yes .
H(16A) H(17B) 2.2384 yes .
H(16A) H(17C) 3.5548 yes .
H(16B) H(17B) 3.2793 yes .
H(17A) H(18A) 2.9700 yes .
H(17A) H(18B) 3.2001 yes .
H(17C) H(18A) 3.2333 yes .
H(17C) H(18B) 2.6396 yes .
H(18B) H(19A) 3.2041 yes .
H(18C) H(19A) 3.0092 yes .
H(19A) H(2A) 2.6383 yes .
H(19B) H(2A) 2.2672 yes .
H(19C) H(2A) 2.1433 yes .
H(20A) H(3A) 2.0502 yes .
H(20B) H(3A) 2.5852 yes .
H(20C) H(3A) 2.3399 yes .
H(21A) H(4A) 2.0421 yes .
H(21B) H(4A) 2.5785 yes .
H(21C) H(4A) 2.3138 yes .
Ir(1) H(4A) 3.4567 yes 4_554
P(1) H(14B) 3.5475 yes 2_545
P(1) H(15C) 3.3996 yes .
F(1) H(1) 3.5478 yes .
F(1) H(2) 3.1403 yes 2_555
F(1) H(3) 2.9178 yes 2_555
F(1) H(8A) 3.0688 yes 4_555
F(1) H(15A) 3.4219 yes .
F(1) H(15B) 3.1512 yes .
F(1) H(15C) 2.6557 yes .
F(1) H(16A) 2.9929 yes 4_555
F(1) H(17A) 3.4191 yes 3_565
F(1) H(17B) 3.0135 yes 4_555
F(2) H(2) 3.1113 yes .
F(2) H(8B) 2.7971 yes 3_555
F(2) H(14B) 3.0776 yes 2_545
F(2) H(15A) 2.7617 yes 2_545
F(2) H(15B) 3.5970 yes 2_545
F(2) H(16A) 3.2208 yes 4_555
F(2) H(17B) 2.8960 yes 4_555
F(3) H(3) 2.8645 yes 2_555
F(3) H(14B) 2.5977 yes 2_545
F(3) H(16A) 2.8411 yes 4_555
F(3) H(16B) 3.4020 yes 4_555
F(3) H(21B) 2.7798 yes 1_455
F(4) H(4) 3.3880 yes 3_555
F(4) H(7C) 2.6136 yes 3_555
F(4) H(8B) 3.2452 yes 3_555
F(4) H(14B) 3.1573 yes 2_545
F(4) H(19B) 3.1543 yes 1_455
F(4) H(19C) 2.7329 yes 1_455
F(4) H(21B) 3.5245 yes 1_455
F(5) H(1) 3.1359 yes .
F(5) H(4) 2.9240 yes 3_555
F(5) H(15C) 2.6043 yes .
F(5) H(16C) 2.8206 yes .
F(5) H(18A) 3.5682 yes 3_565
F(6) H(15C) 3.4712 yes .
F(6) H(17A) 2.9192 yes 3_565
F(6) H(18A) 2.5597 yes 3_565
F(6) H(19C) 3.1326 yes 1_455
F(6) H(20C) 2.7363 yes 2_555
O(1) H(21A) 3.3508 yes 4_554
O(1) H(4A) 1.8483 yes 4_554
O(2) H(20B) 3.3017 yes .
O(2) H(3A) 2.9815 yes .
O(3) H(1) 3.4366 yes .
O(3) H(17C) 2.8244 yes 4_555
O(3) H(18B) 3.4000 yes 4_555
O(3) H(19B) 3.4780 yes .
O(3) H(19C) 3.1811 yes .
O(3) H(21B) 3.4152 yes .
O(3) H(2A) 1.7460 yes .
O(3) H(4A) 3.0512 yes .
O(4) H(7B) 3.1123 yes 4_555
O(4) H(8C) 3.4835 yes 4_555
O(4) H(14C) 3.3147 yes 2_645
O(4) H(17C) 3.2133 yes 4_555
O(4) H(18B) 2.5883 yes 4_555
O(4) H(18C) 3.4725 yes 2_645
O(4) H(19A) 3.3298 yes 4_555
O(4) H(19B) 3.5260 yes 4_555
O(4) H(20A) 3.2420 yes .
O(4) H(3A) 1.8464 yes .
N(1) H(20B) 3.4921 yes .
C(2) H(8B) 3.5605 yes 3_555
C(2) H(17A) 3.3264 yes 4_555
C(2) H(20C) 3.5423 yes .
C(3) H(16A) 3.5294 yes 3_555
C(3) H(16C) 3.5268 yes 3_555
C(4) H(20B) 3.4385 yes .
C(5) H(20B) 3.3623 yes .
C(6) H(4A) 2.7975 yes 4_554
C(7) H(7A) 3.0662 yes 3_655
C(7) H(21A) 3.0270 yes 4_554
C(7) H(4A) 3.0172 yes 4_554
C(8) H(2) 3.5739 yes 3_555
C(8) H(15B) 2.8920 yes 4_554
C(8) H(4A) 3.3015 yes 4_554
C(9) H(16B) 2.9109 yes 3_565
C(10) H(16B) 2.8468 yes 3_565
C(11) H(15A) 3.4917 yes 3_565
C(11) H(16B) 3.1917 yes 3_565
C(12) H(15A) 3.4038 yes 3_565
C(12) H(16B) 3.4335 yes 3_565
C(13) H(16B) 3.2854 yes 3_565
C(14) H(16B) 3.5684 yes 3_565
C(14) H(20A) 3.1104 yes 2_655
C(14) H(21B) 3.3676 yes 2_655
C(15) H(8B) 3.4890 yes 4_555
C(15) H(8C) 3.2928 yes 4_555
C(15) H(16B) 3.3371 yes 3_565
C(15) H(17A) 3.3425 yes 3_565
C(16) H(3) 3.1313 yes 3_555
C(16) H(15A) 3.3301 yes 3_565
C(17) H(2) 3.3208 yes 4_554
C(17) H(15A) 3.1096 yes 3_565
C(18) H(18C) 3.1975 yes 3_665
C(18) H(19A) 3.0591 yes 3_665
C(18) H(20C) 3.5776 yes 4_554
C(18) H(4A) 3.5668 yes 4_554
C(19) H(18A) 3.3836 yes 3_665
C(19) H(21C) 3.4368 yes 4_554
C(19) H(3A) 3.5648 yes .
C(19) H(4A) 3.5229 yes 4_554
C(20) H(14C) 3.4967 yes 2_645
C(20) H(17C) 3.5167 yes 4_555
C(20) H(18B) 3.4165 yes 4_555
C(20) H(21A) 3.2622 yes 2_645
C(20) H(2A) 2.7168 yes .
C(21) H(7B) 3.0180 yes 4_555
C(21) H(14B) 3.3748 yes 2_645
C(21) H(14C) 3.4096 yes 2_645
C(21) H(19B) 3.4792 yes 4_555
C(21) H(20B) 3.5059 yes 2_655
C(21) H(3A) 2.7994 yes .
H(1) F(1) 3.5478 yes .
H(1) F(5) 3.1359 yes .
H(1) O(3) 3.4366 yes .
H(1) H(17A) 3.5927 yes 4_555
H(1) H(17B) 3.2967 yes 4_555
H(1) H(17C) 3.3683 yes 4_555
H(2) F(1) 3.1403 yes 2_545
H(2) F(2) 3.1113 yes .
H(2) C(8) 3.5739 yes 3_555
H(2) C(17) 3.3208 yes 4_555
H(2) H(8A) 3.3399 yes 3_555
H(2) H(8B) 2.9143 yes 3_555
H(2) H(15A) 3.5062 yes 2_545
H(2) H(17A) 2.7153 yes 4_555
H(2) H(17B) 3.2243 yes 4_555
H(2) H(17C) 3.5399 yes 4_555
H(3) F(1) 2.9178 yes 2_545
H(3) F(3) 2.8645 yes 2_545
H(3) C(16) 3.1313 yes 3_555
H(3) H(8A) 3.2283 yes 3_555
H(3) H(16A) 2.6056 yes 3_555
H(3) H(16C) 2.8026 yes 3_555
H(4) F(4) 3.3880 yes 3_555
H(4) F(5) 2.9240 yes 3_555
H(4) H(16C) 3.3790 yes 3_555
H(4) H(21C) 3.5901 yes 2_645
H(7A) C(7) 3.0662 yes 3_655
H(7A) H(7A) 2.3823 yes 3_655
H(7A) H(7B) 3.0939 yes 3_655
H(7A) H(7C) 3.2897 yes 3_655
H(7A) H(19B) 3.5684 yes 3_655
H(7A) H(20B) 3.1026 yes .
H(7A) H(21A) 3.4318 yes 2_645
H(7A) H(21A) 3.0789 yes 4_554
H(7A) H(4A) 3.2458 yes 4_554
H(7B) O(4) 3.1123 yes 4_554
H(7B) C(21) 3.0180 yes 4_554
H(7B) H(7A) 3.0939 yes 3_655
H(7B) H(14A) 3.5226 yes 4_554
H(7B) H(20A) 3.3305 yes 3_655
H(7B) H(20B) 3.0869 yes 3_655
H(7B) H(21A) 2.2333 yes 4_554
H(7B) H(21C) 3.5037 yes 4_554
H(7B) H(4A) 2.5598 yes 4_554
H(7C) F(4) 2.6136 yes 3_555
H(7C) H(7A) 3.2897 yes 3_655
H(7C) H(19B) 3.0795 yes 3_655
H(8A) F(1) 3.0688 yes 4_554
H(8A) H(2) 3.3399 yes 3_555
H(8A) H(3) 3.2283 yes 3_555
H(8A) H(15B) 3.0221 yes 4_554
H(8B) F(2) 2.7971 yes 3_555
H(8B) F(4) 3.2452 yes 3_555
H(8B) C(2) 3.5605 yes 3_555
H(8B) C(15) 3.4890 yes 4_554
H(8B) H(2) 2.9143 yes 3_555
H(8B) H(14A) 3.5499 yes 4_554
H(8B) H(15A) 3.2764 yes 4_554
H(8B) H(15B) 2.8326 yes 4_554
H(8C) O(4) 3.4835 yes 4_554
H(8C) C(15) 3.2928 yes 4_554
H(8C) H(14A) 2.9114 yes 4_554
H(8C) H(15A) 3.5122 yes 4_554
H(8C) H(15B) 2.3668 yes 4_554
H(8C) H(3A) 3.5523 yes 4_554
H(8C) H(4A) 2.8784 yes 4_554
H(14A) H(7B) 3.5226 yes 4_555
H(14A) H(8B) 3.5499 yes 4_555
H(14A) H(8C) 2.9114 yes 4_555
H(14A) H(20A) 2.9324 yes 2_655
H(14B) P(1) 3.5475 yes 2_555
H(14B) F(2) 3.0776 yes 2_555
H(14B) F(3) 2.5977 yes 2_555
H(14B) F(4) 3.1573 yes 2_555
H(14B) C(21) 3.3748 yes 2_655
H(14B) H(16B) 3.1455 yes 3_565
H(14B) H(20A) 3.3505 yes 2_655
H(14B) H(21B) 2.7497 yes 2_655
H(14B) H(21C) 3.2477 yes 2_655
H(14C) O(4) 3.3147 yes 2_655
H(14C) C(20) 3.4967 yes 2_655
H(14C) C(21) 3.4096 yes 2_655
H(14C) H(18B) 3.3361 yes 3_665
H(14C) H(20A) 2.5836 yes 2_655
H(14C) H(21B) 3.0998 yes 2_655
H(14C) H(21C) 3.2786 yes 2_655
H(14C) H(3A) 3.5637 yes 2_655
H(15A) F(1) 3.4219 yes .
H(15A) F(2) 2.7617 yes 2_555
H(15A) C(11) 3.4917 yes 3_565
H(15A) C(12) 3.4038 yes 3_565
H(15A) C(16) 3.3301 yes 3_565
H(15A) C(17) 3.1096 yes 3_565
H(15A) H(2) 3.5062 yes 2_555
H(15A) H(8B) 3.2764 yes 4_555
H(15A) H(8C) 3.5122 yes 4_555
H(15A) H(16A) 3.2406 yes 3_565
H(15A) H(16B) 2.8561 yes 3_565
H(15A) H(17A) 2.6799 yes 3_565
H(15A) H(17B) 2.9227 yes 3_565
H(15B) F(1) 3.1512 yes .
H(15B) F(2) 3.5970 yes 2_555
H(15B) C(8) 2.8920 yes 4_555
H(15B) H(8A) 3.0221 yes 4_555
H(15B) H(8B) 2.8326 yes 4_555
H(15B) H(8C) 2.3668 yes 4_555
H(15C) P(1) 3.3996 yes .
H(15C) F(1) 2.6557 yes .
H(15C) F(5) 2.6043 yes .
H(15C) F(6) 3.4712 yes .
H(15C) H(17A) 3.1295 yes 3_565
H(16A) F(1) 2.9929 yes 4_554
H(16A) F(2) 3.2208 yes 4_554
H(16A) F(3) 2.8411 yes 4_554
H(16A) C(3) 3.5294 yes 3_555
H(16A) H(3) 2.6056 yes 3_555
H(16A) H(15A) 3.2406 yes 3_565
H(16B) F(3) 3.4020 yes 4_554
H(16B) C(9) 2.9109 yes 3_565
H(16B) C(10) 2.8468 yes 3_565
H(16B) C(11) 3.1917 yes 3_565
H(16B) C(12) 3.4335 yes 3_565
H(16B) C(13) 3.2854 yes 3_565
H(16B) C(14) 3.5684 yes 3_565
H(16B) C(15) 3.3371 yes 3_565
H(16B) H(14B) 3.1455 yes 3_565
H(16B) H(15A) 2.8561 yes 3_565
H(16C) F(5) 2.8206 yes .
H(16C) C(3) 3.5268 yes 3_555
H(16C) H(3) 2.8026 yes 3_555
H(16C) H(4) 3.3790 yes 3_555
H(17A) F(1) 3.4191 yes 3_565
H(17A) F(6) 2.9192 yes 3_565
H(17A) C(2) 3.3264 yes 4_554
H(17A) C(15) 3.3425 yes 3_565
H(17A) H(1) 3.5927 yes 4_554
H(17A) H(2) 2.7153 yes 4_554
H(17A) H(15A) 2.6799 yes 3_565
H(17A) H(15C) 3.1295 yes 3_565
H(17A) H(20C) 3.2388 yes 4_554
H(17B) F(1) 3.0135 yes 4_554
H(17B) F(2) 2.8960 yes 4_554
H(17B) H(1) 3.2967 yes 4_554
H(17B) H(2) 3.2243 yes 4_554
H(17B) H(15A) 2.9227 yes 3_565
H(17C) O(3) 2.8244 yes 4_554
H(17C) O(4) 3.2133 yes 4_554
H(17C) C(20) 3.5167 yes 4_554
H(17C) H(1) 3.3683 yes 4_554
H(17C) H(2) 3.5399 yes 4_554
H(17C) H(20C) 3.1557 yes 4_554
H(17C) H(3A) 2.7196 yes 4_554
H(17C) H(4A) 2.9305 yes 4_554
H(18A) F(5) 3.5682 yes 3_565
H(18A) F(6) 2.5597 yes 3_565
H(18A) C(19) 3.3836 yes 3_665
H(18A) H(19A) 2.7229 yes 3_665
H(18A) H(19C) 3.2550 yes 3_665
H(18A) H(20C) 3.1949 yes 4_554
H(18A) H(21C) 3.3870 yes 2_655
H(18B) O(3) 3.4000 yes 4_554
H(18B) O(4) 2.5883 yes 4_554
H(18B) C(20) 3.4165 yes 4_554
H(18B) H(14C) 3.3361 yes 3_665
H(18B) H(18C) 2.9152 yes 3_665
H(18B) H(19A) 3.2339 yes 3_665
H(18B) H(20A) 3.2901 yes 4_554
H(18B) H(20C) 3.0531 yes 4_554
H(18B) H(3A) 2.9258 yes 4_554
H(18B) H(4A) 2.7256 yes 4_554
H(18C) O(4) 3.4725 yes 2_655
H(18C) C(18) 3.1975 yes 3_665
H(18C) H(18B) 2.9152 yes 3_665
H(18C) H(18C) 2.6120 yes 3_665
H(18C) H(19A) 2.7358 yes 3_665
H(18C) H(21C) 3.0722 yes 2_655
H(19A) O(4) 3.3298 yes 4_554
H(19A) C(18) 3.0591 yes 3_665
H(19A) H(18A) 2.7229 yes 3_665
H(19A) H(18B) 3.2339 yes 3_665
H(19A) H(18C) 2.7358 yes 3_665
H(19A) H(21C) 3.0333 yes 4_554
H(19A) H(4A) 3.1594 yes 4_554
H(19B) F(4) 3.1543 yes 1_655
H(19B) O(3) 3.4780 yes .
H(19B) O(4) 3.5260 yes 4_554
H(19B) C(21) 3.4792 yes 4_554
H(19B) H(7A) 3.5684 yes 3_655
H(19B) H(7C) 3.0795 yes 3_655
H(19B) H(20B) 3.2711 yes .
H(19B) H(21A) 3.4938 yes 4_554
H(19B) H(21C) 2.9477 yes 4_554
H(19B) H(4A) 3.1518 yes 4_554
H(19C) F(4) 2.7329 yes 1_655
H(19C) F(6) 3.1326 yes 1_655
H(19C) O(3) 3.1811 yes .
H(19C) H(18A) 3.2550 yes 3_665
H(19C) H(20A) 3.5956 yes 2_655
H(19C) H(20C) 3.4944 yes 2_655
H(19C) H(21B) 3.1031 yes .
H(19C) H(3A) 3.2245 yes .
H(20A) O(4) 3.2420 yes .
H(20A) C(14) 3.1104 yes 2_645
H(20A) H(7B) 3.3305 yes 3_655
H(20A) H(14A) 2.9324 yes 2_645
H(20A) H(14B) 3.3505 yes 2_645
H(20A) H(14C) 2.5836 yes 2_645
H(20A) H(18B) 3.2901 yes 4_555
H(20A) H(19C) 3.5956 yes 2_645
H(20A) H(21A) 3.2564 yes 2_645
H(20A) H(21B) 3.5005 yes .
H(20A) H(2A) 3.2211 yes .
H(20B) O(2) 3.3017 yes .
H(20B) N(1) 3.4921 yes .
H(20B) C(4) 3.4385 yes .
H(20B) C(5) 3.3623 yes .
H(20B) C(21) 3.5059 yes 2_645
H(20B) H(7A) 3.1026 yes .
H(20B) H(7B) 3.0869 yes 3_655
H(20B) H(19B) 3.2711 yes .
H(20B) H(21A) 2.6690 yes 2_645
H(20B) H(21B) 3.5765 yes 2_645
H(20B) H(2A) 2.6665 yes .
H(20C) F(6) 2.7363 yes 2_545
H(20C) C(2) 3.5423 yes .
H(20C) C(18) 3.5776 yes 4_555
H(20C) H(17A) 3.2388 yes 4_555
H(20C) H(17C) 3.1557 yes 4_555
H(20C) H(18A) 3.1949 yes 4_555
H(20C) H(18B) 3.0531 yes 4_555
H(20C) H(19C) 3.4944 yes 2_645
H(20C) H(21A) 3.3647 yes 2_645
H(20C) H(2A) 3.4404 yes .
H(21A) O(1) 3.3508 yes 4_555
H(21A) C(7) 3.0270 yes 4_555
H(21A) C(20) 3.2622 yes 2_655
H(21A) H(7A) 3.4318 yes 2_655
H(21A) H(7A) 3.0789 yes 4_555
H(21A) H(7B) 2.2333 yes 4_555
H(21A) H(19B) 3.4938 yes 4_555
H(21A) H(20A) 3.2564 yes 2_655
H(21A) H(20B) 2.6690 yes 2_655
H(21A) H(20C) 3.3647 yes 2_655
H(21A) H(3A) 3.2630 yes .
H(21B) F(3) 2.7798 yes 1_655
H(21B) F(4) 3.5245 yes 1_655
H(21B) O(3) 3.4152 yes .
H(21B) C(14) 3.3676 yes 2_645
H(21B) H(14B) 2.7497 yes 2_645
H(21B) H(14C) 3.0998 yes 2_645
H(21B) H(19C) 3.1031 yes .
H(21B) H(20A) 3.5005 yes .
H(21B) H(20B) 3.5765 yes 2_655
H(21B) H(3A) 2.7454 yes .
H(21C) C(19) 3.4368 yes 4_555
H(21C) H(4) 3.5901 yes 2_655
H(21C) H(7B) 3.5037 yes 4_555
H(21C) H(14B) 3.2477 yes 2_645
H(21C) H(14C) 3.2786 yes 2_645
H(21C) H(18A) 3.3870 yes 2_645
H(21C) H(18C) 3.0722 yes 2_645
H(21C) H(19A) 3.0333 yes 4_555
H(21C) H(19B) 2.9477 yes 4_555
H(21C) H(3A) 3.5485 yes .
H(2A) O(3) 1.7460 yes .
H(2A) C(20) 2.7168 yes .
H(2A) H(20A) 3.2211 yes .
H(2A) H(20B) 2.6665 yes .
H(2A) H(20C) 3.4404 yes .
H(2A) H(3A) 2.2038 yes .
H(3A) O(2) 2.9815 yes .
H(3A) O(4) 1.8464 yes .
H(3A) C(19) 3.5648 yes .
H(3A) C(21) 2.7994 yes .
H(3A) H(8C) 3.5523 yes 4_555
H(3A) H(14C) 3.5637 yes 2_645
H(3A) H(17C) 2.7196 yes 4_555
H(3A) H(18B) 2.9258 yes 4_555
H(3A) H(19C) 3.2245 yes .
H(3A) H(21A) 3.2630 yes .
H(3A) H(21B) 2.7454 yes .
H(3A) H(21C) 3.5485 yes .
H(3A) H(2A) 2.2038 yes .
H(3A) H(4A) 2.2771 yes .
H(4A) Ir(1) 3.4567 yes 4_555
H(4A) O(1) 1.8483 yes 4_555
H(4A) O(3) 3.0512 yes .
H(4A) C(6) 2.7975 yes 4_555
H(4A) C(7) 3.0172 yes 4_555
H(4A) C(8) 3.3015 yes 4_555
H(4A) C(18) 3.5668 yes 4_555
H(4A) C(19) 3.5229 yes 4_555
H(4A) H(7A) 3.2457 yes 4_555
H(4A) H(7B) 2.5598 yes 4_555
H(4A) H(8C) 2.8784 yes 4_555
H(4A) H(17C) 2.9305 yes 4_555
H(4A) H(18B) 2.7256 yes 4_555
H(4A) H(19A) 3.1594 yes 4_555
H(4A) H(19B) 3.1518 yes 4_555
H(4A) H(3A) 2.2771 yes .

loop_
_geom_hbond_atom_site_label_D
_geom_hbond_atom_site_label_H
_geom_hbond_atom_site_label_A
_geom_hbond_site_symmetry_A
_geom_hbond_distance_DA
_geom_hbond_distance_DH
_geom_hbond_distance_HA
_geom_hbond_angle_DHA
_geom_hbond_publ_flag
O(2) H(2A) O(3) . 2.575(7) 0.830 1.746 176.1(3) no
O(3) H(3A) O(4) . 2.675(8) 0.830 1.846 175.2(5) no
O(4) H(4A) O(1) 4_555 2.655(8) 0.830 1.848 163.6(4) no

loop_
_geom_torsion_atom_site_label_1
_geom_torsion_atom_site_label_2
_geom_torsion_atom_site_label_3
_geom_torsion_atom_site_label_4
_geom_torsion
_geom_torsion_publ_flag
O(1) Ir(1) O(2) C(19) 45.7(3) no
O(2) Ir(1) O(1) C(6) 106.1(3) no
O(1) Ir(1) N(1) C(5) -9.8(3) no
N(1) Ir(1) O(1) C(6) 20.5(2) no
O(1) Ir(1) C(9) C(10) 157.67(18) no
O(1) Ir(1) C(9) C(13) 38.3(4) no
O(1) Ir(1) C(9) C(14) -81.9(5) no
O(1) Ir(1) C(11) C(12) -55.5(3) no
O(1) Ir(1) C(11) C(16) 66.4(5) no
C(11) Ir(1) O(1) C(6) -74.3(3) no
O(1) Ir(1) C(12) C(11) 138.28(18) no
O(1) Ir(1) C(12) C(13) -103.6(2) no
O(1) Ir(1) C(12) C(17) 16.1(4) no
C(12) Ir(1) O(1) C(6) -106.4(3) no
O(1) Ir(1) C(13) C(9) -155.78(18) no
O(1) Ir(1) C(13) C(12) 86.3(2) no
O(1) Ir(1) C(13) C(18) -33.7(4) no
C(13) Ir(1) O(1) C(6) -146.5(2) no
O(2) Ir(1) N(1) C(1) 86.6(3) no
O(2) Ir(1) N(1) C(5) -93.5(3) no
N(1) Ir(1) O(2) C(19) 123.9(3) no
O(2) Ir(1) C(9) C(10) -122.1(2) no
O(2) Ir(1) C(9) C(13) 118.5(2) no
O(2) Ir(1) C(9) C(14) -1.7(4) no
C(9) Ir(1) O(2) C(19) -95.2(4) no
O(2) Ir(1) C(10) C(9) 64.8(3) no
O(2) Ir(1) C(10) C(15) -56.0(4) no
C(10) Ir(1) O(2) C(19) -129.5(3) no
O(2) Ir(1) C(11) C(10) 6.1(5) no
O(2) Ir(1) C(11) C(12) 123.7(3) no
O(2) Ir(1) C(11) C(16) -114.4(4) no
C(11) Ir(1) O(2) C(19) -133.6(4) no
O(2) Ir(1) C(12) C(11) -128.7(3) no
O(2) Ir(1) C(12) C(13) -10.5(5) no
O(2) Ir(1) C(12) C(17) 109.1(4) no
C(12) Ir(1) O(2) C(19) -52.6(5) no
O(2) Ir(1) C(13) C(9) -68.0(2) no
O(2) Ir(1) C(13) C(18) 54.1(5) no
C(13) Ir(1) O(2) C(19) -59.6(4) no
N(1) Ir(1) C(9) C(10) -39.3(4) no
N(1) Ir(1) C(9) C(13) -158.70(20) no
N(1) Ir(1) C(9) C(14) 81.1(5) no
C(9) Ir(1) N(1) C(1) 1.2(5) no
N(1) Ir(1) C(10) C(9) 155.12(19) no
N(1) Ir(1) C(10) C(11) -86.4(2) no
N(1) Ir(1) C(10) C(15) 34.4(4) no
C(10) Ir(1) N(1) C(1) -23.2(4) no
C(10) Ir(1) N(1) C(5) 156.7(3) no
N(1) Ir(1) C(11) C(10) 104.0(2) no
N(1) Ir(1) C(11) C(12) -138.40(20) no
N(1) Ir(1) C(11) C(16) -16.5(4) no
C(11) Ir(1) N(1) C(1) -63.4(3) no
C(11) Ir(1) N(1) C(5) 116.5(3) no
N(1) Ir(1) C(12) C(11) 55.8(3) no
N(1) Ir(1) C(12) C(17) -66.4(5) no
C(12) Ir(1) N(1) C(1) -95.8(4) no
C(12) Ir(1) N(1) C(5) 84.2(3) no
C(9) Ir(1) C(10) C(11) 118.4(4) no
C(9) Ir(1) C(10) C(15) -120.8(5) no
C(10) Ir(1) C(9) C(13) -119.4(4) no
C(10) Ir(1) C(9) C(14) 120.4(6) no
C(9) Ir(1) C(11) C(10) -37.0(2) no
C(9) Ir(1) C(11) C(12) 80.6(2) no
C(9) Ir(1) C(11) C(16) -157.5(5) no
C(11) Ir(1) C(9) C(10) 37.9(2) no
C(11) Ir(1) C(9) C(13) -81.5(2) no
C(11) Ir(1) C(9) C(14) 158.3(5) no
C(9) Ir(1) C(12) C(11) -80.5(2) no
C(9) Ir(1) C(12) C(13) 37.6(2) no
C(9) Ir(1) C(12) C(17) 157.3(5) no
C(12) Ir(1) C(9) C(10) 81.4(2) no
C(12) Ir(1) C(9) C(13) -38.0(2) no
C(12) Ir(1) C(9) C(14) -158.2(5) no
C(9) Ir(1) C(13) C(12) -117.9(4) no
C(9) Ir(1) C(13) C(18) 122.1(5) no
C(13) Ir(1) C(9) C(10) 119.4(4) no
C(13) Ir(1) C(9) C(14) -120.2(6) no
C(10) Ir(1) C(11) C(12) 117.6(4) no
C(10) Ir(1) C(11) C(16) -120.4(6) no
C(11) Ir(1) C(10) C(9) -118.4(4) no
C(11) Ir(1) C(10) C(15) 120.8(5) no
C(10) Ir(1) C(12) C(11) -38.1(2) no
C(10) Ir(1) C(12) C(13) 80.1(2) no
C(12) Ir(1) C(10) C(9) -80.4(2) no
C(12) Ir(1) C(10) C(11) 38.1(2) no
C(12) Ir(1) C(10) C(15) 158.8(5) no
C(10) Ir(1) C(13) C(9) 36.7(2) no
C(10) Ir(1) C(13) C(12) -81.2(2) no
C(10) Ir(1) C(13) C(18) 158.8(5) no
C(13) Ir(1) C(10) C(9) -37.0(2) no
C(13) Ir(1) C(10) C(11) 81.4(2) no
C(13) Ir(1) C(10) C(15) -157.8(5) no
C(11) Ir(1) C(12) C(13) 118.1(4) no
C(11) Ir(1) C(12) C(17) -122.2(5) no
C(12) Ir(1) C(11) C(10) -117.6(3) no
C(12) Ir(1) C(11) C(16) 121.9(5) no
C(11) Ir(1) C(13) C(9) 80.1(2) no
C(11) Ir(1) C(13) C(12) -37.8(2) no
C(11) Ir(1) C(13) C(18) -157.8(5) no
C(13) Ir(1) C(11) C(10) -79.9(2) no
C(13) Ir(1) C(11) C(12) 37.7(2) no
C(13) Ir(1) C(11) C(16) 159.7(5) no
C(12) Ir(1) C(13) C(9) 117.9(4) no
C(12) Ir(1) C(13) C(18) -120.0(6) no
C(13) Ir(1) C(12) C(11) -118.1(4) no
C(13) Ir(1) C(12) C(17) 119.7(5) no
Ir(1) O(1) C(6) C(5) -26.4(5) no
Ir(1) O(1) C(6) C(7) -146.8(3) no
Ir(1) O(1) C(6) C(8) 92.2(5) no
Ir(1) N(1) C(5) C(6) -1.8(5) no
C(1) N(1) C(5) C(4) 0.3(7) no
C(5) N(1) C(1) C(2) 0.3(8) no
N(1) C(1) C(2) C(3) -0.3(9) no
C(1) C(2) C(3) C(4) -0.3(11) no
C(2) C(3) C(4) C(5) 0.9(11) no
C(3) C(4) C(5) N(1) -0.9(9) no
N(1) C(5) C(6) O(1) 17.8(6) no
N(1) C(5) C(6) C(7) 135.9(4) no
N(1) C(5) C(6) C(8) -101.6(5) no
C(4) C(5) C(6) C(7) -46.3(7) no
C(4) C(5) C(6) C(8) 76.1(7) no
Ir(1) C(9) C(10) C(11) -59.8(3) no
Ir(1) C(9) C(10) C(15) 126.1(5) no
Ir(1) C(9) C(13) C(12) 60.7(3) no
Ir(1) C(9) C(13) C(18) -125.5(5) no
C(10) C(9) C(13) Ir(1) -60.2(4) no
C(10) C(9) C(13) C(12) 0.5(6) no
C(13) C(9) C(10) Ir(1) 59.7(4) no
C(13) C(9) C(10) C(11) -0.1(6) no
C(14) C(9) C(10) Ir(1) -119.8(6) no
C(14) C(9) C(10) C(15) 6.3(9) no
C(14) C(9) C(13) Ir(1) 119.4(6) no
C(14) C(9) C(13) C(18) -6.1(9) no
Ir(1) C(10) C(11) C(12) -61.2(3) no
Ir(1) C(10) C(11) C(16) 120.9(4) no
C(9) C(10) C(11) Ir(1) 60.8(4) no
C(9) C(10) C(11) C(12) -0.4(5) no
C(15) C(10) C(11) Ir(1) -125.2(6) no
C(15) C(10) C(11) C(16) -4.3(8) no
Ir(1) C(11) C(12) C(13) -61.1(3) no
Ir(1) C(11) C(12) C(17) 121.0(5) no
C(10) C(11) C(12) Ir(1) 61.8(4) no
C(10) C(11) C(12) C(13) 0.7(5) no
C(16) C(11) C(12) Ir(1) -120.4(5) no
C(16) C(11) C(12) C(17) 0.7(8) no
Ir(1) C(12) C(13) C(9) -61.5(3) no
Ir(1) C(12) C(13) C(18) 124.6(5) no
C(11) C(12) C(13) Ir(1) 60.7(4) no
C(11) C(12) C(13) C(9) -0.7(5) no
C(17) C(12) C(13) Ir(1) -121.3(5) no
C(17) C(12) C(13) C(18) 3.3(8) no
